data_2200481
loop_
_publ_author_name
'Anwar Usman'
'Ibrahim Abdul Razak'
'Suchada Chantrapromma'
'Hoong-Kun Fun'
'Dipanjan Pan'
'Jayanta Kumar Ray'

_publ_section_title
;
 10-Fluoro-6,7-dihydro-5<i>H</i>-benzo[6,7]cyclohepta[1,2-<i>b</i>]quinoline
;
_journal_issue 9
_journal_name_full 'Acta Crystallographica Section E'
_journal_page_first o844
_journal_page_last o845
_journal_paper_doi 10.1107/S1600536801013046
_journal_volume 57
_journal_year 2001
_chemical_formula_iupac 'C18 H14 F N'
_chemical_formula_moiety 'C18 H14 F N'
_chemical_formula_sum 'C18 H14 F N'
_chemical_formula_weight 263.30
_chemical_name_systematic
;
10-fluoro-6,7-dihydro-5H-benzo[6,7]cyclohepta[1,2-b]quinoline
;
_space_group_IT_number 14
_symmetry_cell_setting monoclinic
_symmetry_space_group_name_Hall '-P 2ybc'
_symmetry_space_group_name_H-M 'P 1 21/c 1'
_audit_creation_method SHELXL-97
_cell_angle_alpha 90.00
_cell_angle_beta 96.5360(10)
_cell_angle_gamma 90.00
_cell_formula_units_Z 4
_cell_length_a 8.4871(2)
_cell_length_b 10.0561(2)
_cell_length_c 16.01810(10)
_cell_measurement_reflns_used 4222
_cell_measurement_temperature 293(2)
_cell_measurement_theta_max 28.33
_cell_measurement_theta_min 2.40
_cell_volume 1358.21(4)
_computing_cell_refinement 'SAINT (Siemens, 1996)'
_computing_data_collection 'SMART (Siemens, 1996)'
_computing_data_reduction SAINT
_computing_molecular_graphics SHELXTL
_computing_publication_material 'SHELXTL, PARST (Nardelli, 1995) and PLATON (Spek, 1990)'
_computing_structure_refinement SHELXTL
_computing_structure_solution 'SHELXTL (Sheldrick, 1997)'
_diffrn_ambient_temperature 293(2)
_diffrn_detector_area_resol_mean 8.33
_diffrn_measured_fraction_theta_full .976
_diffrn_measured_fraction_theta_max .976
_diffrn_measurement_device_type 'Siemens SMART CCD area-detector'
_diffrn_measurement_method \w
_diffrn_radiation_monochromator graphite
_diffrn_radiation_source 'fine-focus sealed tube'
_diffrn_radiation_type MoK\a
_diffrn_radiation_wavelength .71073
_diffrn_reflns_av_R_equivalents .0709
_diffrn_reflns_av_sigmaI/netI .0795
_diffrn_reflns_limit_h_max 11
_diffrn_reflns_limit_h_min -6
_diffrn_reflns_limit_k_max 10
_diffrn_reflns_limit_k_min -13
_diffrn_reflns_limit_l_max 20
_diffrn_reflns_limit_l_min -19
_diffrn_reflns_number 9310
_diffrn_reflns_theta_full 28.30
_diffrn_reflns_theta_max 28.30
_diffrn_reflns_theta_min 2.40
_diffrn_standards_decay_% negligible
_exptl_absorpt_coefficient_mu .084
_exptl_absorpt_correction_type none
_exptl_crystal_colour colourless
_exptl_crystal_density_diffrn 1.288
_exptl_crystal_density_method 'not measured'
_exptl_crystal_description block
_exptl_crystal_F_000 552
_exptl_crystal_size_max .48
_exptl_crystal_size_mid .44
_exptl_crystal_size_min .28
_refine_diff_density_max .282
_refine_diff_density_min -.194
_refine_ls_extinction_coef .046(4)
_refine_ls_extinction_method SHELXL97
_refine_ls_goodness_of_fit_ref .899
_refine_ls_hydrogen_treatment constr
_refine_ls_matrix_type full
_refine_ls_number_parameters 182
_refine_ls_number_reflns 3305
_refine_ls_number_restraints 0
_refine_ls_restrained_S_all .899
_refine_ls_R_factor_all .0956
_refine_ls_R_factor_gt .0538
_refine_ls_shift/su_max <0.001
_refine_ls_shift/su_mean .000
_refine_ls_structure_factor_coef Fsqd
_refine_ls_weighting_details 'calc w = 1/[\s^2^(Fo^2^)+(0.0688P)^2^] where P = (Fo^2^+2Fc^2^)/3'
_refine_ls_weighting_scheme calc
_refine_ls_wR_factor_ref .1482
_reflns_number_gt 1784
_reflns_number_total 3305
_reflns_threshold_expression I>2\s(I)
_cod_data_source_file cv6051.cif
_cod_data_source_block I
_cod_depositor_comments
;
The following automatic conversions were performed:
'_symmetry_cell_setting' value 'Monoclinic' changed to 'monoclinic'
according to '/home/saulius/struct/CIF-dictionaries/cif_core.dic'
dictionary named 'cif_core.dic' version 2.4.1 from 2010-06-29.

Automatic conversion script
Id: cif_fix_enum 1527 2010-12-29 10:47:43Z saulius 

The following automatic conversions were performed:

'_symmetry_cell_setting' value 'Monoclinic' changed to 'monoclinic'
according to /home/saulius/struct/CIF-dictionaries/cif_core.dic
dictionary named 'cif_core.dic' version 2.4.1 from 2010-06-29.

Automatic conversion script
Id: cif_fix_values 1715 2011-07-08 13:25:40Z adriana 
;
_cod_original_sg_symbol_H-M 'P 21/c'
_cod_database_code 2200481
_cod_database_fobs_code 2200481

loop_
_symmetry_equiv_pos_as_xyz
'x, y, z'
'-x, y+1/2, -z+1/2'
'-x, -y, -z'
'x, -y-1/2, z-1/2'

loop_
_atom_site_label
_atom_site_fract_x
_atom_site_fract_y
_atom_site_fract_z
_atom_site_U_iso_or_equiv
_atom_site_adp_type
_atom_site_calc_flag
_atom_site_refinement_flags
_atom_site_occupancy
_atom_site_disorder_assembly
_atom_site_disorder_group
_atom_site_type_symbol
N1 .43909(15) .30774(14) .08522(8) .0431(4) Uani d . 1 . . N
F1 -.05440(16) .64353(14) .12711(9) .1028(5) Uani d . 1 . . F
C1 .31395(18) .38900(17) .09694(10) .0415(4) Uani d . 1 . . C
C2 .2918(2) .50699(19) .04944(11) .0529(5) Uani d . 1 . . C
H2A .3610 .5276 .0103 .064 Uiso calc R 1 . . H
C3 .1703(2) .5908(2) .06039(13) .0623(5) Uani d . 1 . . C
H3A .1563 .6690 .0294 .075 Uiso calc R 1 . . H
C4 .0676(2) .5579(2) .11849(13) .0633(6) Uani d . 1 . . C
C5 .0823(2) .4478(2) .16631(12) .0599(5) Uani d . 1 . . C
H5A .0112 .4303 .2050 .072 Uiso calc R 1 . . H
C6 .20792(18) .35916(18) .15651(10) .0434(4) Uani d . 1 . . C
C7 .23437(19) .24116(18) .20343(10) .0488(4) Uani d . 1 . . C
H7A .1669 .2190 .2431 .059 Uiso calc R 1 . . H
C8 .35752(18) .15893(18) .19145(10) .0448(4) Uani d . 1 . . C
C9 .3929(2) .0348(2) .24297(11) .0581(5) Uani d . 1 . . C
H9A .3300 .0359 .2899 .070 Uiso calc R 1 . . H
H9B .5037 .0358 .2658 .070 Uiso calc R 1 . . H
C10 .3588(2) -.0935(2) .19359(12) .0633(6) Uani d . 1 . . C
H10A .2453 -.1091 .1864 .076 Uiso calc R 1 . . H
H10B .4084 -.1671 .2258 .076 Uiso calc R 1 . . H
C11 .4192(2) -.09067(19) .10699(11) .0546(5) Uani d . 1 . . C
H11A .4251 -.1812 .0867 .066 Uiso calc R 1 . . H
H11B .3429 -.0433 .0682 .066 Uiso calc R 1 . . H
C12 .5794(2) -.02609(18) .10638(10) .0459(4) Uani d . 1 . . C
C13 .7114(2) -.1009(2) .09205(11) .0565(5) Uani d . 1 . . C
H13A .7012 -.1924 .0849 .068 Uiso calc R 1 . . H
C14 .8571(2) -.0420(2) .08821(12) .0637(6) Uani d . 1 . . C
H14A .9443 -.0939 .0793 .076 Uiso calc R 1 . . H
C15 .8736(2) .0940(2) .09765(12) .0612(6) Uani d . 1 . . C
H15A .9717 .1339 .0949 .073 Uiso calc R 1 . . H
C16 .7436(2) .1707(2) .11124(11) .0524(5) Uani d . 1 . . C
H16A .7546 .2623 .1173 .063 Uiso calc R 1 . . H
C17 .59613(18) .11180(18) .11594(10) .0436(4) Uani d . 1 . . C
C18 .45825(17) .19700(17) .12975(9) .0406(4) Uani d . 1 . . C

loop_
_atom_site_aniso_label
_atom_site_aniso_U_11
_atom_site_aniso_U_22
_atom_site_aniso_U_33
_atom_site_aniso_U_12
_atom_site_aniso_U_13
_atom_site_aniso_U_23
N1 .0447(8) .0424(9) .0433(8) -.0014(6) .0100(6) .0003(6)
F1 .1134(11) .0875(11) .1180(11) .0544(8) .0588(9) .0191(8)
C1 .0422(9) .0425(10) .0404(9) -.0014(7) .0065(7) -.0038(7)
C2 .0567(11) .0495(12) .0555(11) .0034(8) .0189(8) .0040(9)
C3 .0727(13) .0471(12) .0703(13) .0107(9) .0221(10) .0055(9)
C4 .0693(13) .0565(14) .0682(13) .0229(10) .0253(10) -.0016(10)
C5 .0595(12) .0668(15) .0577(12) .0097(9) .0258(9) .0008(10)
C6 .0441(9) .0461(11) .0412(9) -.0010(7) .0101(7) -.0042(7)
C7 .0501(10) .0594(12) .0389(9) -.0046(8) .0137(7) .0026(8)
C8 .0469(10) .0524(11) .0349(8) -.0026(8) .0036(7) .0014(7)
C9 .0615(12) .0689(14) .0446(10) .0080(10) .0085(8) .0185(9)
C10 .0665(12) .0562(13) .0676(13) .0016(9) .0097(10) .0257(10)
C11 .0596(11) .0447(11) .0576(11) -.0024(8) -.0017(9) .0050(8)
C12 .0519(11) .0483(11) .0361(9) .0063(8) -.0010(7) .0064(7)
C13 .0683(12) .0496(12) .0507(11) .0153(9) .0032(9) .0054(8)
C14 .0555(12) .0746(16) .0610(13) .0232(10) .0065(9) .0056(11)
C15 .0429(10) .0796(16) .0608(12) .0039(9) .0045(9) .0002(10)
C16 .0501(11) .0566(12) .0504(11) -.0027(8) .0055(8) -.0024(8)
C17 .0442(9) .0496(11) .0364(9) .0033(7) .0015(7) .0008(7)
C18 .0391(9) .0462(11) .0360(8) -.0024(7) .0026(7) -.0014(7)

loop_
_atom_type_symbol
_atom_type_description
_atom_type_scat_dispersion_real
_atom_type_scat_dispersion_imag
_atom_type_scat_source
C C .0033 .0016 'International Tables Vol C Tables 4.2.6.8 and 6.1.1.4'
H H .0000 .0000 'International Tables Vol C Tables 4.2.6.8 and 6.1.1.4'
F F .0171 .0103 'International Tables Vol C Tables 4.2.6.8 and 6.1.1.4'
N N .0061 .0033 'International Tables Vol C Tables 4.2.6.8 and 6.1.1.4'

loop_
_geom_angle_atom_site_label_1
_geom_angle_atom_site_label_2
_geom_angle_atom_site_label_3
_geom_angle
_geom_angle_publ_flag
C18 N1 C1 118.55(13) yes
N1 C1 C2 119.06(14) ?
N1 C1 C6 121.87(15) ?
C2 C1 C6 119.06(15) yes
C3 C2 C1 120.58(16) ?
C3 C2 H2A 119.7 ?
C1 C2 H2A 119.7 ?
C2 C3 C4 118.89(19) ?
C2 C3 H3A 120.6 ?
C4 C3 H3A 120.6 ?
C5 C4 F1 118.93(16) yes
C5 C4 C3 123.73(17) ?
F1 C4 C3 117.34(18) ?
C4 C5 C6 118.59(16) ?
C4 C5 H5A 120.7 ?
C6 C5 H5A 120.7 ?
C7 C6 C5 123.28(15) ?
C7 C6 C1 117.58(15) ?
C5 C6 C1 119.14(16) ?
C8 C7 C6 120.92(14) yes
C8 C7 H7A 119.5 ?
C6 C7 H7A 119.5 ?
C7 C8 C18 117.58(16) ?
C7 C8 C9 122.21(15) ?
C18 C8 C9 120.16(15) yes
C8 C9 C10 113.76(14) ?
C8 C9 H9A 108.8 ?
C10 C9 H9A 108.8 ?
C8 C9 H9B 108.8 ?
C10 C9 H9B 108.8 ?
H9A C9 H9B 107.7 ?
C9 C10 C11 112.99(15) yes
C9 C10 H10A 109.0 ?
C11 C10 H10A 109.0 ?
C9 C10 H10B 109.0 ?
C11 C10 H10B 109.0 ?
H10A C10 H10B 107.8 ?
C12 C11 C10 114.12(15) ?
C12 C11 H11A 108.7 ?
C10 C11 H11A 108.7 ?
C12 C11 H11B 108.7 ?
C10 C11 H11B 108.7 ?
H11A C11 H11B 107.6 ?
C13 C12 C17 118.71(16) ?
C13 C12 C11 120.82(18) ?
C17 C12 C11 120.39(15) ?
C14 C13 C12 121.26(19) ?
C14 C13 H13A 119.4 ?
C12 C13 H13A 119.4 ?
C13 C14 C15 120.03(17) ?
C13 C14 H14A 120.0 ?
C15 C14 H14A 120.0 ?
C14 C15 C16 119.75(17) ?
C14 C15 H15A 120.1 ?
C16 C15 H15A 120.1 ?
C15 C16 C17 120.58(18) ?
C15 C16 H16A 119.7 ?
C17 C16 H16A 119.7 ?
C16 C17 C12 119.66(15) yes
C16 C17 C18 119.32(16) ?
C12 C17 C18 121.01(14) yes
N1 C18 C8 123.47(14) ?
N1 C18 C17 117.09(13) ?
C8 C18 C17 119.40(15) yes

loop_
_geom_bond_atom_site_label_1
_geom_bond_atom_site_label_2
_geom_bond_site_symmetry_2
_geom_bond_distance
_geom_bond_publ_flag
N1 C18 . 1.323(2) yes
N1 C1 . 1.370(2) yes
F1 C4 . 1.366(2) yes
C1 C2 . 1.411(2) yes
C1 C6 . 1.416(2) yes
C2 C3 . 1.358(3) yes
C2 H2A . .9300 ?
C3 C4 . 1.385(3) yes
C3 H3A . .9300 ?
C4 C5 . 1.344(3) yes
C5 C6 . 1.412(2) yes
C5 H5A . .9300 ?
C6 C7 . 1.409(2) yes
C7 C8 . 1.363(2) yes
C7 H7A . .9300 ?
C8 C18 . 1.431(2) yes
C8 C9 . 1.507(2) yes
C9 C10 . 1.524(3) ?
C9 H9A . .9700 ?
C9 H9B . .9700 ?
C10 C11 . 1.533(3) ?
C10 H10A . .9700 ?
C10 H10B . .9700 ?
C11 C12 . 1.508(2) ?
C11 H11A . .9700 ?
C11 H11B . .9700 ?
C12 C13 . 1.389(2) ?
C12 C17 . 1.400(2) yes
C13 C14 . 1.379(3) ?
C13 H13A . .9300 ?
C14 C15 . 1.381(3) ?
C14 H14A . .9300 ?
C15 C16 . 1.384(2) ?
C15 H15A . .9300 ?
C16 C17 . 1.394(2) ?
C16 H16A . .9300 ?
C17 C18 . 1.487(2) yes

loop_
_geom_torsion_atom_site_label_1
_geom_torsion_atom_site_label_2
_geom_torsion_atom_site_label_3
_geom_torsion_atom_site_label_4
_geom_torsion
_geom_torsion_publ_flag
C18 N1 C1 C2 -179.63(15) ?
C18 N1 C1 C6 1.6(2) ?
N1 C1 C2 C3 -179.02(17) ?
C6 C1 C2 C3 -.2(3) ?
C1 C2 C3 C4 -.6(3) ?
C2 C3 C4 C5 1.1(3) ?
C2 C3 C4 F1 -179.18(19) ?
F1 C4 C5 C6 179.46(17) ?
C3 C4 C5 C6 -.8(3) ?
C4 C5 C6 C7 179.89(18) ?
C4 C5 C6 C1 .0(3) ?
N1 C1 C6 C7 -.6(2) ?
C2 C1 C6 C7 -179.42(16) ?
N1 C1 C6 C5 179.26(15) ?
C2 C1 C6 C5 .5(2) ?
C5 C6 C7 C8 179.95(17) ?
C1 C6 C7 C8 -.2(2) ?
C6 C7 C8 C18 .0(2) ?
C6 C7 C8 C9 177.53(16) ?
C7 C8 C9 C10 110.31(19) ?
C18 C8 C9 C10 -72.2(2) ?
C8 C9 C10 C11 44.4(2) ?
C9 C10 C11 C12 40.5(2) ?
C10 C11 C12 C13 111.62(18) ?
C10 C11 C12 C17 -71.7(2) ?
C17 C12 C13 C14 .8(2) ?
C11 C12 C13 C14 177.52(16) yes
C12 C13 C14 C15 -.8(3) ?
C13 C14 C15 C16 .2(3) ?
C14 C15 C16 C17 .3(3) ?
C15 C16 C17 C12 -.3(2) ?
C15 C16 C17 C18 -179.40(16) ?
C13 C12 C17 C16 -.2(2) ?
C11 C12 C17 C16 -176.97(14) ?
C13 C12 C17 C18 178.82(14) ?
C11 C12 C17 C18 2.1(2) ?
C1 N1 C18 C8 -1.8(2) ?
C1 N1 C18 C17 -179.48(13) ?
C7 C8 C18 N1 1.0(2) ?
C9 C8 C18 N1 -176.58(15) yes
C7 C8 C18 C17 178.66(15) ?
C9 C8 C18 C17 1.1(2) ?
C16 C17 C18 N1 44.5(2) yes
C12 C17 C18 N1 -134.56(16) yes
C16 C17 C18 C8 -133.33(17) ?
C12 C17 C18 C8 47.6(2) ?

loop_
_cod_related_entry_id
_cod_related_entry_database
_cod_related_entry_code
1 ChemSpider 4425342
